data_7151380
loop_
_publ_author_name
'Christensen, Christian A.'
'Bryce, Martin R.'
'Batsanov, Andrei S.'
'Becher, Jan'

_publ_section_title
;
 New strategies and building blocks for functionalised
 9,10-bis(1,3-dithiol-2-ylidene)-9,10-dihydroanthracene derivatives,
 including pyrrolo-annelated derivatives and \p-extended systems with
 intramolecular charge-transferThis paper is Molecular Saddles Part 10.
 For Part 9 see reference 5c.Electronic supplementary information (ESI)
 available: NOE spectra for compound 23. See
 http://www.rsc.org/suppdata/ob/b2/b211153p/
;
_journal_issue 3
_journal_name_full 'Organic &amp;  Biomolecular Chemistry'
_journal_page_first 511
_journal_paper_doi 10.1039/b211153p
_journal_volume 1
_journal_year 2003
_chemical_formula_sum 'C31 H23 N O2 S7'
_chemical_formula_weight 665.92
_chemical_melting_point 532.6(5)
_chemical_name_systematic
; 9-{N-tosylpyrrolo[3,4-d]-1,3-dithiol-2-ylidene}-10-{4,5-
bis(methylsulfanyl)-1,3-dithiol-2-ylidene}-9,10-dihydroanthracene  
;
_space_group_IT_number 2
_symmetry_cell_setting triclinic
_symmetry_space_group_name_Hall '-P 1'
_symmetry_space_group_name_H-M 'P -1'
_atom_sites_solution_hydrogens difmap
_atom_sites_solution_primary direct
_atom_sites_solution_secondary difmap
_audit_creation_method SHELXL-97
_cell_angle_alpha 88.99(1)
_cell_angle_beta 70.38(1)
_cell_angle_gamma 68.04(1)
_cell_formula_units_Z 4
_cell_length_a 14.013(1)
_cell_length_b 14.151(1)
_cell_length_c 17.216(1)
_cell_measurement_reflns_used 936
_cell_measurement_temperature 120(2)
_cell_measurement_theta_max 22.09
_cell_measurement_theta_min 12.02
_cell_volume 2959.5(5)
_computing_cell_refinement 'Bruker SMART'
_computing_data_collection 'Bruker SMART'
_computing_data_reduction 'Bruker SHELXTL'
_computing_molecular_graphics 'Bruker SHELXTL'
_computing_publication_material 'Bruker SHELXTL'
_computing_structure_refinement 'SHELXL-97 (Sheldrick, 1997)'
_computing_structure_solution 'SHELXS-97 (Sheldrick, 1990)'
_diffrn_ambient_temperature 120(2)
_diffrn_detector_area_resol_mean 8
_diffrn_measured_fraction_theta_full 0.976
_diffrn_measured_fraction_theta_max 0.976
_diffrn_measurement_device_type 'SMART 1K CCD area detector'
_diffrn_measurement_method '\w scans'
_diffrn_radiation_monochromator graphite
_diffrn_radiation_source 'fine-focus sealed tube'
_diffrn_radiation_type MoK\a
_diffrn_radiation_wavelength 0.71073
_diffrn_reflns_av_R_equivalents 0.0251
_diffrn_reflns_av_sigmaI/netI 0.0303
_diffrn_reflns_limit_h_max 19
_diffrn_reflns_limit_h_min -19
_diffrn_reflns_limit_k_max 19
_diffrn_reflns_limit_k_min -19
_diffrn_reflns_limit_l_max 23
_diffrn_reflns_limit_l_min -19
_diffrn_reflns_number 33907
_diffrn_reflns_theta_full 29.06
_diffrn_reflns_theta_max 29.00
_diffrn_reflns_theta_min 1.26
_diffrn_standards_decay_% 0
_exptl_absorpt_coefficient_mu 0.565
_exptl_absorpt_correction_T_max 0.8749
_exptl_absorpt_correction_T_min 0.6894
_exptl_absorpt_correction_type multi-scan
_exptl_absorpt_process_details 'SADABS (G.M.Sheldrick, 1998), R(int)=0.056 before correction'
_exptl_crystal_colour yellow
_exptl_crystal_density_diffrn 1.495
_exptl_crystal_density_method 'not measured'
_exptl_crystal_description plate
_exptl_crystal_F_000 1376
_exptl_crystal_size_max 0.56
_exptl_crystal_size_mid 0.33
_exptl_crystal_size_min 0.16
_refine_diff_density_max 0.477
_refine_diff_density_min -0.453
_refine_diff_density_rms 0.062
_refine_ls_extinction_method none
_refine_ls_goodness_of_fit_ref 1.021
_refine_ls_hydrogen_treatment constr
_refine_ls_matrix_type full
_refine_ls_number_parameters 757
_refine_ls_number_reflns 15459
_refine_ls_number_restraints 0
_refine_ls_restrained_S_all 1.021
_refine_ls_R_factor_all 0.0455
_refine_ls_R_factor_gt 0.0347
_refine_ls_shift/su_max 0.004
_refine_ls_shift/su_mean 0.000
_refine_ls_structure_factor_coef Fsqd
_refine_ls_weighting_details 'calc w=1/[\s^2^(Fo^2^)+(0.0458P)^2^+1.3626P] where P=(Fo^2^+2Fc^2^)/3'
_refine_ls_weighting_scheme calc
_refine_ls_wR_factor_gt 0.0860
_refine_ls_wR_factor_ref 0.0921
_reflns_number_gt 12754
_reflns_number_total 15459
_reflns_threshold_expression I>2\s(I)
_cod_data_source_file b211153p.txt
_cod_data_source_block (30)
_cod_depositor_comments
;
The following automatic conversions were performed:
'_symmetry_cell_setting' value 'Triclinic' changed to 'triclinic'
according to '/home/adriana/struct/CIF-dictionaries/cif_core.dic'
dictionary named 'cif_core.dic' version 2.4.1 from 2010-06-29.

Automatic conversion script
Id: cif_fix_enum 1555 2011-01-17 13:19:09Z saulius 

The following automatic conversions were performed:

'_chemical_melting_point' value '259--260\% C' was changed to
'532.6(5)' - it was converted from degrees Celsius(C) to Kelvins(K),
the average value was taken and precision was estimated.

Automatic conversion script
Id: cif_fix_values 1569 2011-02-09 13:29:24Z adriana 
;
_cod_original_cell_volume 2959.5(3)
_cod_original_sg_symbol_H-M P-1
_cod_database_code 7151380

loop_
_symmetry_equiv_pos_as_xyz
'x, y, z'
'-x, -y, -z'

loop_
_atom_site_label
_atom_site_type_symbol
_atom_site_fract_x
_atom_site_fract_y
_atom_site_fract_z
_atom_site_U_iso_or_equiv
_atom_site_adp_type
_atom_site_occupancy
_atom_site_symmetry_multiplicity
_atom_site_calc_flag
_atom_site_refinement_flags
_atom_site_disorder_assembly
_atom_site_disorder_group
S1 S 0.13622(4) 0.38135(3) -0.02893(3) 0.02194(9) Uani 1 1 d . . .
S2 S 0.03227(3) 0.33021(3) 0.14016(3) 0.02052(8) Uani 1 1 d . . .
S3 S 0.45828(3) -0.11048(3) -0.12881(3) 0.02335(9) Uani 1 1 d . . .
S4 S 0.34084(3) -0.14828(3) 0.03709(3) 0.02218(9) Uani 1 1 d . . .
S5 S 0.68212(4) -0.22412(4) -0.11771(4) 0.03246(11) Uani 1 1 d . . .
S6 S 0.54441(4) -0.25795(3) 0.07670(3) 0.03132(11) Uani 1 1 d . . .
S7 S 0.16459(4) 0.63631(3) 0.18940(3) 0.02592(9) Uani 1 1 d . . .
O1 O 0.16216(12) 0.71994(10) 0.14155(9) 0.0345(3) Uani 1 1 d . . .
O2 O 0.10410(12) 0.65398(11) 0.27675(9) 0.0331(3) Uani 1 1 d . . .
N1 N 0.11391(12) 0.56715(11) 0.14986(9) 0.0237(3) Uani 1 1 d . . .
C1 C 0.14820(14) 0.23041(13) -0.15635(11) 0.0219(3) Uani 1 1 d . . .
H1 H 0.0985 0.3002 -0.1419 0.026 Uiso 1 1 d R . .
C2 C 0.21041(15) 0.19294(13) -0.23926(11) 0.0245(3) Uani 1 1 d . . .
H2 H 0.2050 0.2373 -0.2809 0.029 Uiso 1 1 d R . .
C3 C 0.28070(14) 0.08990(13) -0.26101(11) 0.0227(3) Uani 1 1 d . . .
H3 H 0.3238 0.0639 -0.3175 0.027 Uiso 1 1 d R . .
C4 C 0.28784(14) 0.02489(13) -0.19961(10) 0.0206(3) Uani 1 1 d . . .
H4 H 0.3339 -0.0458 -0.2151 0.025 Uiso 1 1 d R . .
C5 C 0.09275(14) -0.04824(13) 0.06491(11) 0.0217(3) Uani 1 1 d . . .
H5 H 0.1385 -0.1190 0.0499 0.026 Uiso 1 1 d R . .
C6 C -0.00889(15) -0.01784(14) 0.12868(11) 0.0244(3) Uani 1 1 d . . .
H6 H -0.0318 -0.0679 0.1573 0.029 Uiso 1 1 d R . .
C7 C -0.07710(15) 0.08557(14) 0.15056(11) 0.0260(4) Uani 1 1 d . . .
H7 H -0.1465 0.1061 0.1941 0.031 Uiso 1 1 d R . .
C8 C -0.04348(14) 0.15881(13) 0.10868(11) 0.0234(3) Uani 1 1 d . . .
H8 H -0.0907 0.2293 0.1235 0.028 Uiso 1 1 d R . .
C9 C 0.09796(13) 0.20398(12) -0.00417(10) 0.0186(3) Uani 1 1 d . . .
C10 C 0.23406(13) -0.00321(12) -0.04804(10) 0.0178(3) Uani 1 1 d . . .
C11 C 0.12847(13) 0.02448(12) 0.02260(10) 0.0186(3) Uani 1 1 d . . .
C12 C 0.05926(13) 0.13000(12) 0.04497(10) 0.0192(3) Uani 1 1 d . . .
C13 C 0.15769(13) 0.16691(12) -0.09360(10) 0.0182(3) Uani 1 1 d . . .
C14 C 0.22839(13) 0.06170(12) -0.11574(10) 0.0182(3) Uani 1 1 d . . .
C15 C 0.08836(13) 0.29383(12) 0.03081(10) 0.0188(3) Uani 1 1 d . . .
C16 C 0.12604(13) 0.45460(12) 0.05523(10) 0.0200(3) Uani 1 1 d . . .
C17 C 0.07648(13) 0.43083(12) 0.13611(10) 0.0196(3) Uani 1 1 d . . .
C18 C 0.15018(15) 0.53777(13) 0.06424(11) 0.0240(3) Uani 1 1 d . . .
H18 H 0.1848 0.5694 0.0210 0.029 Uiso 1 1 d R . .
C19 C 0.07144(14) 0.49868(13) 0.19372(11) 0.0227(3) Uani 1 1 d . . .
H19 H 0.0442 0.4997 0.2522 0.027 Uiso 1 1 d R . .
C20 C 0.32932(13) -0.07781(12) -0.04776(10) 0.0192(3) Uani 1 1 d . . .
C21 C 0.53887(14) -0.17710(13) -0.07044(12) 0.0245(4) Uani 1 1 d . . .
C22 C 0.48481(14) -0.19351(13) 0.00544(12) 0.0238(3) Uani 1 1 d . . .
C23 C 0.70261(18) -0.10669(17) -0.14024(17) 0.0439(6) Uani 1 1 d . . .
H231 H 0.6773(14) -0.0807(8) -0.1838(10) 0.062(5) Uiso 1 1 d R . .
H232 H 0.7783(12) -0.1200(4) -0.1565(11) 0.062(5) Uiso 1 1 d R . .
H233 H 0.6629(13) -0.0579(9) -0.0923(8) 0.062(5) Uiso 1 1 d R . .
C24 C 0.5711(2) -0.15821(16) 0.11778(15) 0.0391(5) Uani 1 1 d . . .
H241 H 0.6200(13) -0.1378(9) 0.0733(7) 0.055(5) Uiso 1 1 d R . .
H242 H 0.6047(13) -0.1836(6) 0.1585(10) 0.055(5) Uiso 1 1 d R . .
H243 H 0.5029(10) -0.1000(10) 0.1435(10) 0.055(5) Uiso 1 1 d R . .
C25 C 0.30232(15) 0.55334(14) 0.16880(12) 0.0260(4) Uani 1 1 d . . .
C26 C 0.32528(17) 0.46195(16) 0.20363(13) 0.0330(4) Uani 1 1 d . . .
H26 H 0.2672 0.4440 0.2376 0.040 Uiso 1 1 d R . .
C27 C 0.43350(18) 0.39734(16) 0.18824(14) 0.0354(4) Uani 1 1 d . . .
H27 H 0.4491 0.3352 0.2125 0.042 Uiso 1 1 d R . .
C28 C 0.51977(17) 0.42157(15) 0.13799(13) 0.0330(4) Uani 1 1 d . . .
C29 C 0.49477(18) 0.51261(17) 0.10310(17) 0.0462(6) Uani 1 1 d . . .
H29 H 0.5528 0.5300 0.0682 0.055 Uiso 1 1 d R . .
C30 C 0.38668(18) 0.57898(16) 0.11771(16) 0.0413(5) Uani 1 1 d . . .
H30 H 0.3709 0.6409 0.0933 0.050 Uiso 1 1 d R . .
C31 C 0.63802(18) 0.35133(17) 0.12280(16) 0.0435(5) Uani 1 1 d . . .
H311 H 0.6766(8) 0.3296(12) 0.0646(10) 0.068(5) Uiso 1 1 d R . .
H312 H 0.63965(19) 0.2926(12) 0.1516(10) 0.068(5) Uiso 1 1 d R . .
H313 H 0.6725(7) 0.3873(7) 0.1428(11) 0.068(5) Uiso 1 1 d R . .
S8 S 0.10208(3) 0.40468(3) 0.58473(3) 0.02229(9) Uani 1 1 d . . .
S9 S 0.23034(4) 0.40515(3) 0.40669(3) 0.02319(9) Uani 1 1 d . . .
S10 S 0.54687(4) 0.10917(3) 0.63573(3) 0.02413(9) Uani 1 1 d . . .
S11 S 0.67878(4) 0.10370(3) 0.46088(3) 0.02394(9) Uani 1 1 d . . .
S12 S 0.65165(4) -0.11713(3) 0.63765(3) 0.03165(11) Uani 1 1 d . . .
S13 S 0.79660(4) -0.12837(3) 0.43815(3) 0.03319(11) Uani 1 1 d . . .
S14 S -0.07180(4) 0.24731(3) 0.40225(3) 0.02580(9) Uani 1 1 d . . .
O3 O -0.09292(12) 0.28778(11) 0.33035(9) 0.0351(3) Uani 1 1 d . . .
O4 O -0.15975(11) 0.25135(11) 0.47633(9) 0.0317(3) Uani 1 1 d . . .
N2 N -0.00957(12) 0.31272(11) 0.43121(10) 0.0239(3) Uani 1 1 d . . .
C32 C 0.22098(14) 0.46098(12) 0.68884(11) 0.0220(3) Uani 1 1 d . . .
H32 H 0.1542 0.5051 0.6830 0.026 Uiso 1 1 d R . .
C33 C 0.22927(14) 0.45511(13) 0.76695(11) 0.0242(3) Uani 1 1 d . . .
H33 H 0.1679 0.4943 0.8142 0.029 Uiso 1 1 d R . .
C34 C 0.32693(15) 0.39224(13) 0.77624(11) 0.0243(3) Uani 1 1 d . . .
H34 H 0.3325 0.3889 0.8297 0.029 Uiso 1 1 d R . .
C35 C 0.41650(14) 0.33427(12) 0.70715(11) 0.0219(3) Uani 1 1 d . . .
H35 H 0.4833 0.2918 0.7137 0.026 Uiso 1 1 d R . .
C36 C 0.61384(15) 0.32870(14) 0.42108(11) 0.0255(4) Uani 1 1 d . . .
H36 H 0.6803 0.2848 0.4274 0.031 Uiso 1 1 d R . .
C37 C 0.61749(16) 0.38511(15) 0.35382(12) 0.0302(4) Uani 1 1 d . . .
H37 H 0.6862 0.3776 0.3135 0.036 Uiso 1 1 d R . .
C38 C 0.52083(17) 0.45216(15) 0.34577(12) 0.0298(4) Uani 1 1 d . . .
H38 H 0.5235 0.4912 0.3003 0.036 Uiso 1 1 d R . .
C39 C 0.41981(15) 0.46249(13) 0.40406(12) 0.0258(4) Uani 1 1 d . . .
H39 H 0.3539 0.5098 0.3989 0.031 Uiso 1 1 d R . .
C40 C 0.30969(13) 0.40805(12) 0.53265(10) 0.0199(3) Uani 1 1 d . . .
C41 C 0.50357(13) 0.27936(12) 0.55251(10) 0.0196(3) Uani 1 1 d . . .
C42 C 0.51341(14) 0.33623(12) 0.47919(11) 0.0210(3) Uani 1 1 d . . .
C43 C 0.41447(14) 0.40350(12) 0.47024(11) 0.0212(3) Uani 1 1 d . . .
C44 C 0.31043(14) 0.40233(12) 0.61854(10) 0.0200(3) Uani 1 1 d . . .
C45 C 0.40940(13) 0.33749(12) 0.62806(11) 0.0200(3) Uani 1 1 d . . .
C46 C 0.22475(13) 0.40823(12) 0.51152(10) 0.0202(3) Uani 1 1 d . . .
C47 C 0.06101(14) 0.36495(12) 0.51048(11) 0.0214(3) Uani 1 1 d . . .
C48 C 0.12357(14) 0.36340(12) 0.42581(11) 0.0213(3) Uani 1 1 d . . .
C49 C -0.01994(14) 0.33255(13) 0.51385(11) 0.0241(3) Uani 1 1 d . . .
H49 H -0.0728 0.3249 0.5623 0.029 Uiso 1 1 d R . .
C50 C 0.08078(14) 0.32939(13) 0.37706(11) 0.0240(3) Uani 1 1 d . . .
H50 H 0.1073 0.3189 0.3182 0.029 Uiso 1 1 d R . .
C51 C 0.56901(13) 0.17965(12) 0.55058(10) 0.0203(3) Uani 1 1 d . . .
C52 C 0.64122(14) -0.01154(12) 0.58141(12) 0.0242(3) Uani 1 1 d . . .
C53 C 0.70133(14) -0.01418(12) 0.50159(12) 0.0241(3) Uani 1 1 d . . .
C54 C 0.55143(17) -0.15560(15) 0.61846(15) 0.0369(5) Uani 1 1 d . . .
H541 H 0.4820(11) -0.0999(9) 0.6367(10) 0.058(5) Uiso 1 1 d R . .
H542 H 0.5463(10) -0.2118(12) 0.6477(9) 0.058(5) Uiso 1 1 d R . .
H543 H 0.5736(8) -0.1752(13) 0.5608(9) 0.058(5) Uiso 1 1 d R . .
C55 C 0.89275(17) -0.08652(17) 0.36247(14) 0.0393(5) Uani 1 1 d . . .
H551 H 0.8562(6) -0.0417(11) 0.3297(8) 0.046(4) Uiso 1 1 d R . .
H552 H 0.9530(10) -0.1451(8) 0.3269(8) 0.046(4) Uiso 1 1 d R . .
H553 H 0.9201(10) -0.0503(11) 0.3906(4) 0.046(4) Uiso 1 1 d R . .
C56 C 0.02689(15) 0.12087(14) 0.37229(12) 0.0248(3) Uani 1 1 d . . .
C57 C 0.06189(16) 0.07445(16) 0.29199(12) 0.0311(4) Uani 1 1 d . . .
H57 H 0.0354 0.1117 0.2521 0.037 Uiso 1 1 d R . .
C58 C 0.13593(17) -0.02696(17) 0.27054(13) 0.0356(4) Uani 1 1 d . . .
H58 H 0.1596 -0.0588 0.2156 0.043 Uiso 1 1 d R . .
C59 C 0.17608(15) -0.08286(15) 0.32794(13) 0.0298(4) Uani 1 1 d . . .
C60 C 0.14009(17) -0.03465(15) 0.40821(13) 0.0336(4) Uani 1 1 d . . .
H60 H 0.1669 -0.0717 0.4480 0.040 Uiso 1 1 d R . .
C61 C 0.06598(18) 0.06659(15) 0.43088(13) 0.0337(4) Uani 1 1 d . . .
H61 H 0.0419 0.0985 0.4858 0.040 Uiso 1 1 d R . .
C62 C 0.25425(18) -0.19389(16) 0.30517(16) 0.0409(5) Uani 1 1 d . . .
H621 H 0.2915(13) -0.2118(5) 0.3413(9) 0.072(6) Uiso 1 1 d R . .
H622 H 0.3033(13) -0.2031(4) 0.2522(10) 0.072(6) Uiso 1 1 d R . .
H623 H 0.2154(7) -0.2342(7) 0.3081(12) 0.072(6) Uiso 1 1 d R . .

loop_
_atom_site_aniso_label
_atom_site_aniso_U_11
_atom_site_aniso_U_22
_atom_site_aniso_U_33
_atom_site_aniso_U_23
_atom_site_aniso_U_13
_atom_site_aniso_U_12
S1 0.0274(2) 0.02063(18) 0.01811(19) 0.00186(15) -0.00755(16) -0.01020(16)
S2 0.01974(19) 0.01946(18) 0.01886(19) -0.00145(14) -0.00245(15) -0.00765(15)
S3 0.01683(19) 0.02348(19) 0.0263(2) 0.00415(16) -0.00707(16) -0.00474(15)
S4 0.0216(2) 0.02217(19) 0.0252(2) 0.00661(15) -0.01163(17) -0.00827(15)
S5 0.0181(2) 0.0254(2) 0.0509(3) 0.0065(2) -0.0123(2) -0.00530(17)
S6 0.0360(3) 0.0237(2) 0.0479(3) 0.0138(2) -0.0299(2) -0.01331(19)
S7 0.0282(2) 0.02208(19) 0.0277(2) -0.00279(16) -0.00765(18) -0.01186(17)
O1 0.0388(8) 0.0233(6) 0.0454(9) 0.0045(6) -0.0157(7) -0.0159(6)
O2 0.0351(8) 0.0337(7) 0.0287(7) -0.0080(6) -0.0055(6) -0.0160(6)
N1 0.0254(7) 0.0226(7) 0.0231(7) -0.0013(6) -0.0063(6) -0.0113(6)
C1 0.0247(8) 0.0197(7) 0.0232(8) 0.0017(6) -0.0127(7) -0.0068(6)
C2 0.0303(9) 0.0252(8) 0.0218(8) 0.0046(6) -0.0134(7) -0.0113(7)
C3 0.0238(8) 0.0275(8) 0.0172(8) 0.0009(6) -0.0085(7) -0.0092(7)
C4 0.0200(8) 0.0215(7) 0.0210(8) -0.0005(6) -0.0094(6) -0.0068(6)
C5 0.0244(8) 0.0242(8) 0.0222(8) 0.0042(6) -0.0126(7) -0.0117(7)
C6 0.0256(9) 0.0318(9) 0.0233(9) 0.0053(7) -0.0099(7) -0.0182(7)
C7 0.0211(8) 0.0351(9) 0.0232(9) -0.0006(7) -0.0051(7) -0.0149(7)
C8 0.0187(8) 0.0263(8) 0.0249(9) -0.0016(7) -0.0072(7) -0.0088(6)
C9 0.0143(7) 0.0198(7) 0.0198(8) 0.0009(6) -0.0066(6) -0.0041(6)
C10 0.0184(7) 0.0175(7) 0.0191(8) 0.0006(6) -0.0075(6) -0.0077(6)
C11 0.0176(7) 0.0226(7) 0.0183(8) 0.0010(6) -0.0086(6) -0.0085(6)
C12 0.0187(8) 0.0211(7) 0.0203(8) 0.0014(6) -0.0096(6) -0.0081(6)
C13 0.0170(7) 0.0211(7) 0.0182(8) 0.0005(6) -0.0087(6) -0.0068(6)
C14 0.0171(7) 0.0191(7) 0.0206(8) 0.0019(6) -0.0089(6) -0.0075(6)
C15 0.0152(7) 0.0201(7) 0.0189(8) 0.0020(6) -0.0059(6) -0.0047(6)
C16 0.0182(8) 0.0202(7) 0.0189(8) 0.0003(6) -0.0058(6) -0.0054(6)
C17 0.0157(7) 0.0182(7) 0.0216(8) 0.0001(6) -0.0048(6) -0.0046(6)
C18 0.0271(9) 0.0239(8) 0.0215(8) 0.0026(6) -0.0079(7) -0.0111(7)
C19 0.0204(8) 0.0231(8) 0.0217(8) -0.0010(6) -0.0038(6) -0.0087(6)
C20 0.0196(8) 0.0180(7) 0.0214(8) 0.0021(6) -0.0085(6) -0.0078(6)
C21 0.0187(8) 0.0192(7) 0.0367(10) 0.0036(7) -0.0134(7) -0.0055(6)
C22 0.0215(8) 0.0187(7) 0.0356(10) 0.0056(7) -0.0167(7) -0.0069(6)
C23 0.0267(10) 0.0359(11) 0.0729(17) 0.0155(11) -0.0175(11) -0.0168(9)
C24 0.0548(14) 0.0312(10) 0.0480(13) 0.0108(9) -0.0357(11) -0.0195(10)
C25 0.0280(9) 0.0262(8) 0.0257(9) -0.0019(7) -0.0088(7) -0.0130(7)
C26 0.0338(10) 0.0409(11) 0.0306(10) 0.0116(8) -0.0136(8) -0.0197(9)
C27 0.0374(11) 0.0363(10) 0.0378(11) 0.0102(9) -0.0191(9) -0.0154(9)
C28 0.0313(10) 0.0289(9) 0.0386(11) -0.0071(8) -0.0125(9) -0.0109(8)
C29 0.0298(11) 0.0342(11) 0.0671(16) 0.0047(10) -0.0034(11) -0.0168(9)
C30 0.0351(11) 0.0248(9) 0.0592(15) 0.0080(9) -0.0074(10) -0.0148(8)
C31 0.0338(12) 0.0375(11) 0.0555(15) -0.0081(10) -0.0152(10) -0.0101(9)
S8 0.01808(19) 0.02345(19) 0.0214(2) -0.00089(15) -0.00491(16) -0.00559(15)
S9 0.0218(2) 0.0257(2) 0.0223(2) 0.00508(16) -0.00826(16) -0.00925(16)
S10 0.0226(2) 0.01847(18) 0.0256(2) 0.00212(15) -0.00532(17) -0.00472(15)
S11 0.0204(2) 0.02102(19) 0.0235(2) -0.00109(15) -0.00573(16) -0.00243(15)
S12 0.0330(2) 0.0213(2) 0.0438(3) 0.00888(19) -0.0200(2) -0.00852(18)
S13 0.0366(3) 0.0217(2) 0.0315(3) -0.00580(18) -0.0160(2) 0.00287(18)
S14 0.0231(2) 0.0283(2) 0.0305(2) 0.00625(17) -0.01546(18) -0.00973(17)
O3 0.0358(8) 0.0385(8) 0.0387(8) 0.0117(6) -0.0252(7) -0.0122(6)
O4 0.0222(6) 0.0380(7) 0.0367(8) 0.0058(6) -0.0123(6) -0.0122(6)
N2 0.0236(7) 0.0231(7) 0.0267(8) 0.0035(6) -0.0110(6) -0.0091(6)
C32 0.0186(8) 0.0160(7) 0.0271(9) 0.0015(6) -0.0066(7) -0.0033(6)
C33 0.0219(8) 0.0201(7) 0.0235(9) 0.0014(6) -0.0041(7) -0.0043(6)
C34 0.0271(9) 0.0216(8) 0.0223(8) 0.0040(6) -0.0077(7) -0.0083(7)
C35 0.0215(8) 0.0180(7) 0.0249(8) 0.0022(6) -0.0092(7) -0.0055(6)
C36 0.0211(8) 0.0294(9) 0.0275(9) 0.0015(7) -0.0073(7) -0.0128(7)
C37 0.0299(10) 0.0390(10) 0.0280(9) 0.0046(8) -0.0064(8) -0.0235(8)
C38 0.0391(11) 0.0335(9) 0.0277(9) 0.0103(8) -0.0130(8) -0.0251(9)
C39 0.0293(9) 0.0227(8) 0.0296(9) 0.0061(7) -0.0125(8) -0.0130(7)
C40 0.0205(8) 0.0156(7) 0.0207(8) 0.0024(6) -0.0066(6) -0.0047(6)
C41 0.0177(8) 0.0186(7) 0.0224(8) 0.0009(6) -0.0070(6) -0.0071(6)
C42 0.0222(8) 0.0190(7) 0.0232(8) 0.0009(6) -0.0075(7) -0.0100(6)
C43 0.0228(8) 0.0189(7) 0.0225(8) 0.0013(6) -0.0071(7) -0.0095(6)
C44 0.0216(8) 0.0158(7) 0.0225(8) 0.0021(6) -0.0077(6) -0.0072(6)
C45 0.0188(8) 0.0145(7) 0.0245(8) 0.0011(6) -0.0055(6) -0.0058(6)
C46 0.0187(8) 0.0170(7) 0.0213(8) 0.0023(6) -0.0055(6) -0.0047(6)
C47 0.0199(8) 0.0176(7) 0.0225(8) 0.0005(6) -0.0076(6) -0.0025(6)
C48 0.0190(8) 0.0175(7) 0.0246(8) 0.0038(6) -0.0085(7) -0.0034(6)
C49 0.0212(8) 0.0229(8) 0.0251(9) 0.0021(6) -0.0081(7) -0.0054(6)
C50 0.0234(8) 0.0232(8) 0.0244(9) 0.0055(6) -0.0100(7) -0.0067(7)
C51 0.0175(7) 0.0209(7) 0.0207(8) 0.0003(6) -0.0059(6) -0.0062(6)
C52 0.0212(8) 0.0168(7) 0.0335(10) 0.0010(7) -0.0120(7) -0.0042(6)
C53 0.0212(8) 0.0182(7) 0.0302(9) -0.0031(6) -0.0120(7) -0.0021(6)
C54 0.0329(11) 0.0267(9) 0.0501(13) 0.0019(9) -0.0126(9) -0.0124(8)
C55 0.0241(10) 0.0455(12) 0.0355(11) -0.0151(9) -0.0079(8) -0.0014(8)
C56 0.0252(9) 0.0271(8) 0.0279(9) 0.0041(7) -0.0141(7) -0.0124(7)
C57 0.0324(10) 0.0403(10) 0.0235(9) 0.0068(8) -0.0126(8) -0.0151(8)
C58 0.0343(11) 0.0436(11) 0.0249(10) -0.0032(8) -0.0067(8) -0.0140(9)
C59 0.0224(9) 0.0310(9) 0.0381(11) -0.0028(8) -0.0105(8) -0.0127(7)
C60 0.0397(11) 0.0282(9) 0.0375(11) 0.0008(8) -0.0250(9) -0.0083(8)
C61 0.0445(12) 0.0302(9) 0.0300(10) -0.0006(8) -0.0237(9) -0.0089(8)
C62 0.0315(11) 0.0345(11) 0.0534(14) -0.0100(10) -0.0146(10) -0.0090(9)

loop_
_atom_type_symbol
_atom_type_description
_atom_type_scat_dispersion_real
_atom_type_scat_dispersion_imag
_atom_type_scat_source
C C 0.0033 0.0016 'International Tables Vol C Tables 4.2.6.8 and 6.1.1.4'
H H 0.0000 0.0000 'International Tables Vol C Tables 4.2.6.8 and 6.1.1.4'
N N 0.0061 0.0033 'International Tables Vol C Tables 4.2.6.8 and 6.1.1.4'
O O 0.0106 0.0060 'International Tables Vol C Tables 4.2.6.8 and 6.1.1.4'
S S 0.1246 0.1234 'International Tables Vol C Tables 4.2.6.8 and 6.1.1.4'

loop_
_exptl_crystal_face_index_h
_exptl_crystal_face_index_k
_exptl_crystal_face_index_l
_exptl_crystal_face_perp_dist
3.00 3.00 1.00 0.0800
-3.00 -3.00 -1.00 0.0800
-2.00 0.00 1.00 0.1300
2.00 0.00 -1.00 0.1300
0.00 4.00 1.00 0.1500
0.00 -4.00 -1.00 0.1500
1.00 0.00 4.00 0.2950
-1.00 0.00 -4.00 0.2950
-1.00 0.00 2.00 0.2700
1.00 0.00 -2.00 0.2700
0.00 0.00 1.00 0.2600
0.00 0.00 -1.00 0.2600

loop_
_geom_angle_atom_site_label_1
_geom_angle_atom_site_label_2
_geom_angle_atom_site_label_3
_geom_angle
_geom_angle_site_symmetry_1
_geom_angle_site_symmetry_3
_geom_angle_publ_flag
C16 S1 C15 95.23(8) . . ?
C17 S2 C15 95.03(8) . . ?
C21 S3 C20 96.22(8) . . ?
C22 S4 C20 96.08(8) . . ?
C21 S5 C23 101.02(9) . . ?
C22 S6 C24 100.48(9) . . ?
O1 S7 O2 120.92(9) . . ?
O1 S7 N1 106.35(8) . . ?
O2 S7 N1 104.95(8) . . ?
O1 S7 C25 108.95(9) . . ?
O2 S7 C25 110.21(9) . . ?
N1 S7 C25 104.01(8) . . ?
C18 N1 C19 109.66(14) . . ?
C18 N1 S7 121.94(12) . . ?
C19 N1 S7 123.30(13) . . ?
C2 C1 C13 121.09(15) . . ?
C1 C2 C3 119.64(16) . . ?
C2 C3 C4 119.93(16) . . ?
C3 C4 C14 121.28(15) . . ?
C6 C5 C11 120.68(16) . . ?
C5 C6 C7 120.21(16) . . ?
C8 C7 C6 119.92(16) . . ?
C7 C8 C12 120.84(16) . . ?
C15 C9 C13 122.73(15) . . ?
C15 C9 C12 122.99(15) . . ?
C13 C9 C12 114.02(14) . . ?
C20 C10 C14 123.00(15) . . ?
C20 C10 C11 122.53(15) . . ?
C14 C10 C11 114.35(14) . . ?
C5 C11 C12 119.24(15) . . ?
C5 C11 C10 123.25(15) . . ?
C12 C11 C10 117.45(14) . . ?
C8 C12 C11 119.11(15) . . ?
C8 C12 C9 123.39(15) . . ?
C11 C12 C9 117.42(14) . . ?
C1 C13 C14 119.27(15) . . ?
C1 C13 C9 123.37(14) . . ?
C14 C13 C9 117.36(14) . . ?
C4 C14 C13 118.71(15) . . ?
C4 C14 C10 123.63(14) . . ?
C13 C14 C10 117.66(14) . . ?
C9 C15 S1 122.47(13) . . ?
C9 C15 S2 122.52(13) . . ?
S1 C15 S2 114.96(9) . . ?
C18 C16 C17 108.31(15) . . ?
C18 C16 S1 134.45(14) . . ?
C17 C16 S1 117.14(12) . . ?
C19 C17 C16 108.61(15) . . ?
C19 C17 S2 134.82(14) . . ?
C16 C17 S2 116.50(12) . . ?
C16 C18 N1 106.63(15) . . ?
C17 C19 N1 106.71(15) . . ?
C10 C20 S3 124.24(13) . . ?
C10 C20 S4 123.85(13) . . ?
S3 C20 S4 111.79(9) . . ?
C22 C21 S5 124.92(14) . . ?
C22 C21 S3 116.68(13) . . ?
S5 C21 S3 118.25(11) . . ?
C21 C22 S4 117.20(13) . . ?
C21 C22 S6 126.24(14) . . ?
S4 C22 S6 116.55(11) . . ?
C30 C25 C26 120.60(19) . . ?
C30 C25 S7 119.98(15) . . ?
C26 C25 S7 119.42(15) . . ?
C27 C26 C25 119.41(19) . . ?
C26 C27 C28 121.26(19) . . ?
C29 C28 C27 118.25(19) . . ?
C29 C28 C31 120.8(2) . . ?
C27 C28 C31 120.9(2) . . ?
C28 C29 C30 121.6(2) . . ?
C25 C30 C29 118.9(2) . . ?
C47 S8 C46 94.84(8) . . ?
C48 S9 C46 94.73(8) . . ?
C52 S10 C51 96.46(8) . . ?
C53 S11 C51 96.29(8) . . ?
C52 S12 C54 100.36(9) . . ?
C53 S13 C55 102.71(9) . . ?
O3 S14 O4 121.08(9) . . ?
O3 S14 N2 106.79(8) . . ?
O4 S14 N2 104.72(8) . . ?
O3 S14 C56 108.38(9) . . ?
O4 S14 C56 109.68(9) . . ?
N2 S14 C56 104.96(8) . . ?
C50 N2 C49 110.07(15) . . ?
C50 N2 S14 123.90(13) . . ?
C49 N2 S14 123.82(13) . . ?
C33 C32 C44 120.53(16) . . ?
C34 C33 C32 120.30(16) . . ?
C33 C34 C35 119.84(17) . . ?
C34 C35 C45 120.86(16) . . ?
C37 C36 C42 120.61(17) . . ?
C38 C37 C36 120.07(17) . . ?
C37 C38 C39 120.21(17) . . ?
C38 C39 C43 120.51(17) . . ?
C46 C40 C43 122.48(16) . . ?
C46 C40 C44 123.39(15) . . ?
C43 C40 C44 113.89(14) . . ?
C51 C41 C45 121.64(15) . . ?
C51 C41 C42 123.95(15) . . ?
C45 C41 C42 114.22(14) . . ?
C36 C42 C43 119.34(16) . . ?
C36 C42 C41 123.41(16) . . ?
C43 C42 C41 117.23(15) . . ?
C39 C43 C42 119.19(16) . . ?
C39 C43 C40 123.23(16) . . ?
C42 C43 C40 117.58(15) . . ?
C32 C44 C45 119.20(16) . . ?
C32 C44 C40 123.68(15) . . ?
C45 C44 C40 117.04(15) . . ?
C35 C45 C44 119.25(15) . . ?
C35 C45 C41 122.68(15) . . ?
C44 C45 C41 118.00(15) . . ?
C40 C46 S8 123.10(13) . . ?
C40 C46 S9 122.44(13) . . ?
S8 C46 S9 114.38(9) . . ?
C49 C47 C48 108.90(16) . . ?
C49 C47 S8 134.46(14) . . ?
C48 C47 S8 116.63(13) . . ?
C50 C48 C47 108.46(15) . . ?
C50 C48 S9 134.69(14) . . ?
C47 C48 S9 116.84(13) . . ?
C47 C49 N2 106.20(15) . . ?
C48 C50 N2 106.31(15) . . ?
C41 C51 S10 123.25(13) . . ?
C41 C51 S11 123.99(13) . . ?
S10 C51 S11 112.61(9) . . ?
C53 C52 S12 126.01(13) . . ?
C53 C52 S10 117.13(13) . . ?
S12 C52 S10 116.82(11) . . ?
C52 C53 S13 122.87(14) . . ?
C52 C53 S11 117.05(13) . . ?
S13 C53 S11 120.07(11) . . ?
C57 C56 C61 120.47(18) . . ?
C57 C56 S14 120.15(14) . . ?
C61 C56 S14 119.33(15) . . ?
C56 C57 C58 119.36(18) . . ?
C57 C58 C59 121.27(19) . . ?
C58 C59 C60 118.44(18) . . ?
C58 C59 C62 121.21(19) . . ?
C60 C59 C62 120.34(19) . . ?
C61 C60 C59 121.14(19) . . ?
C60 C61 C56 119.32(18) . . ?

loop_
_geom_bond_atom_site_label_1
_geom_bond_atom_site_label_2
_geom_bond_distance
_geom_bond_site_symmetry_2
_geom_bond_publ_flag
S1 C16 1.7314(17) . ?
S1 C15 1.7760(17) . ?
S2 C17 1.7444(17) . ?
S2 C15 1.7790(17) . ?
S3 C21 1.7624(18) . ?
S3 C20 1.7693(17) . ?
S4 C22 1.7564(18) . ?
S4 C20 1.7724(17) . ?
S5 C21 1.7485(18) . ?
S5 C23 1.804(2) . ?
S6 C22 1.7644(18) . ?
S6 C24 1.800(2) . ?
S7 O1 1.4264(14) . ?
S7 O2 1.4287(14) . ?
S7 N1 1.6713(15) . ?
S7 C25 1.758(2) . ?
N1 C18 1.402(2) . ?
N1 C19 1.402(2) . ?
C1 C2 1.387(2) . ?
C1 C13 1.402(2) . ?
C2 C3 1.391(2) . ?
C3 C4 1.393(2) . ?
C4 C14 1.395(2) . ?
C5 C6 1.388(2) . ?
C5 C11 1.398(2) . ?
C6 C7 1.389(3) . ?
C7 C8 1.388(2) . ?
C8 C12 1.399(2) . ?
C9 C15 1.357(2) . ?
C9 C13 1.477(2) . ?
C9 C12 1.480(2) . ?
C10 C20 1.359(2) . ?
C10 C14 1.476(2) . ?
C10 C11 1.482(2) . ?
C11 C12 1.416(2) . ?
C13 C14 1.417(2) . ?
C16 C18 1.365(2) . ?
C16 C17 1.429(2) . ?
C17 C19 1.359(2) . ?
C21 C22 1.338(3) . ?
C25 C30 1.384(3) . ?
C25 C26 1.388(3) . ?
C26 C27 1.381(3) . ?
C27 C28 1.387(3) . ?
C28 C29 1.386(3) . ?
C28 C31 1.513(3) . ?
C29 C30 1.389(3) . ?
S8 C47 1.7443(18) . ?
S8 C46 1.7758(17) . ?
S9 C48 1.7377(18) . ?
S9 C46 1.7806(18) . ?
S10 C52 1.7543(18) . ?
S10 C51 1.7648(17) . ?
S11 C53 1.7569(18) . ?
S11 C51 1.7699(17) . ?
S12 C52 1.7527(18) . ?
S12 C54 1.808(2) . ?
S13 C53 1.7481(17) . ?
S13 C55 1.804(2) . ?
S14 O3 1.4290(14) . ?
S14 O4 1.4293(14) . ?
S14 N2 1.6668(15) . ?
S14 C56 1.7557(19) . ?
N2 C50 1.397(2) . ?
N2 C49 1.403(2) . ?
C32 C33 1.387(3) . ?
C32 C44 1.401(2) . ?
C33 C34 1.386(2) . ?
C34 C35 1.387(2) . ?
C35 C45 1.397(2) . ?
C36 C37 1.392(3) . ?
C36 C42 1.392(2) . ?
C37 C38 1.384(3) . ?
C38 C39 1.389(3) . ?
C39 C43 1.399(2) . ?
C40 C46 1.356(2) . ?
C40 C43 1.479(2) . ?
C40 C44 1.483(2) . ?
C41 C51 1.359(2) . ?
C41 C45 1.477(2) . ?
C41 C42 1.480(2) . ?
C42 C43 1.415(2) . ?
C44 C45 1.410(2) . ?
C47 C49 1.358(2) . ?
C47 C48 1.422(2) . ?
C48 C50 1.365(2) . ?
C52 C53 1.342(3) . ?
C56 C57 1.385(3) . ?
C56 C61 1.392(3) . ?
C57 C58 1.386(3) . ?
C58 C59 1.390(3) . ?
C59 C60 1.392(3) . ?
C59 C62 1.506(3) . ?
C60 C61 1.385(3) . ?

loop_
_geom_torsion_atom_site_label_1
_geom_torsion_atom_site_label_2
_geom_torsion_atom_site_label_3
_geom_torsion_atom_site_label_4
_geom_torsion
_geom_torsion_site_symmetry_1
_geom_torsion_site_symmetry_2
_geom_torsion_site_symmetry_3
_geom_torsion_site_symmetry_4
_geom_torsion_publ_flag
C23 S5 C21 C22 -123.68(18) . . . . ?
S5 C21 C22 S6 4.5(2) . . . . ?
C21 C22 S6 C24 78.99(19) . . . . ?
C18 N1 S7 C25 -66.73(16) . . . . ?
N1 S7 C25 C26 -62.05(17) . . . . ?
